data_1528246
loop_
_publ_author_name
'Zentgraf, H.'
'Claes, K.'
'Hoppe, R.'

_publ_section_title
;
 Oxide eines neuen Formeltyps: Zur Kenntnis von K3 Ni2 O4 und K3 Pt2 O4
;
_journal_name_full 'Zeitschrift fuer Anorganische und Allgemeine Chemie'
_journal_page_first 92
_journal_page_last 105
_journal_volume 462
_journal_year 1980
_chemical_formula_sum 'K3 Ni2 O4'
_space_group_IT_number 63
_symmetry_space_group_name_Hall '-C 2c 2'
_symmetry_space_group_name_H-M 'C m c m'
_cell_angle_alpha 90
_cell_angle_beta 90
_cell_angle_gamma 90
_cell_formula_units_Z 4
_cell_length_a 6.04
_cell_length_b 9.04
_cell_length_c 10.56
_cell_volume 576.593
_citation_journal_id_ASTM ZAACAB
_cod_data_source_file Zentgraf_ZAACAB_1980_954.cif
_cod_data_source_block K3Ni2O4
_cod_original_cell_volume 576.5929
_cod_database_code 1528246

loop_
_symmetry_equiv_pos_as_xyz
x,y,z
-x,-y,z+1/2
x,-y,-z
-x,y,-z+1/2
-x,-y,-z
x,y,-z-1/2
-x,y,z
x,-y,z-1/2
x+1/2,y+1/2,z
-x+1/2,-y+1/2,z+1/2
x+1/2,-y+1/2,-z
-x+1/2,y+1/2,-z+1/2
-x+1/2,-y+1/2,-z
x+1/2,y+1/2,-z-1/2
-x+1/2,y+1/2,z
x+1/2,-y+1/2,z-1/2

loop_
_atom_site_label
_atom_site_type_symbol
_atom_site_fract_x
_atom_site_fract_y
_atom_site_fract_z
_atom_site_occupancy
_atom_site_U_iso_or_equiv
O1 O-2 0.2956 0.4322 0.8837 1 0.0
K2 K+1 0 0.7031 0.25 1 0.0
K1 K+1 0 0.3491 0.0707 1 0.0
Ni1 Ni+2 0 0 0 1 0.0
Ni2 Ni+2 0 0.0655 0.25 1 0.0
